data_4077992
loop_
_publ_author_name
'Boyd, Peter D. W.'
'Hart, Michael C.'
'Pritzwald-Stegmann, Julian R. F.'
'Roper, Warren R.'
'Wright, L. James'

_publ_section_title
;
 Selective Substitution of One of the Substituents on Germanium in
 Coordinatively Unsaturated Ruthenium Germyl Complexes
;
_journal_issue 7
_journal_name_full Organometallics
_journal_page_first 2914
_journal_paper_doi 10.1021/om201239a
_journal_volume 31
_journal_year 2012
_chemical_formula_sum 'C46 H46 Ge N O2 P Ru S2'
_chemical_formula_weight 913.59
_chemical_name_systematic
; 
 ? 
;
_space_group_IT_number 14
_symmetry_cell_setting monoclinic
_symmetry_space_group_name_Hall '-P 2yn'
_symmetry_space_group_name_H-M 'P 1 21/n 1'
_atom_sites_solution_hydrogens geom
_atom_sites_solution_primary direct
_atom_sites_solution_secondary difmap
_audit_creation_method SHELXL-97
_cell_angle_alpha 90.00
_cell_angle_beta 100.6410(10)
_cell_angle_gamma 90.00
_cell_formula_units_Z 4
_cell_length_a 10.6616(2)
_cell_length_b 16.7869(3)
_cell_length_c 24.0182(4)
_cell_measurement_reflns_used 9932
_cell_measurement_temperature 90(2)
_cell_measurement_theta_max 27.95
_cell_measurement_theta_min 1.49
_cell_volume 4224.74(13)
_computing_cell_refinement 'SMART (Siemens, 1995)'
_computing_data_collection 'SMART (Siemens, 1995)'
_computing_data_reduction 'SAINT (Siemens, 1995)'
_computing_molecular_graphics 'ORTEP3 for Windows - Farrugia, L. J. (1997) J. Appl. Cryst. 30, 565'
_computing_publication_material 'WinGX (Farrugia, 1999)'
_computing_structure_refinement 'SHELXL97 (Sheldrick, 1997)'
_computing_structure_solution 'SIR92 (Altomare, 1993)'
_diffrn_ambient_temperature 90(2)
_diffrn_measured_fraction_theta_full 0.996
_diffrn_measured_fraction_theta_max 0.996
_diffrn_measurement_device_type 'Bruker APEX2 SMART CCD'
_diffrn_measurement_method 'Area detector \w scans'
_diffrn_radiation_monochromator graphite
_diffrn_radiation_source 'fine-focus sealed tube'
_diffrn_radiation_type MoK\a
_diffrn_radiation_wavelength 0.71073
_diffrn_reflns_av_R_equivalents 0.0313
_diffrn_reflns_av_sigmaI/netI 0.0264
_diffrn_reflns_limit_h_max 13
_diffrn_reflns_limit_h_min -13
_diffrn_reflns_limit_k_max 22
_diffrn_reflns_limit_k_min -22
_diffrn_reflns_limit_l_max 31
_diffrn_reflns_limit_l_min -31
_diffrn_reflns_number 52040
_diffrn_reflns_theta_full 27.95
_diffrn_reflns_theta_max 27.95
_diffrn_reflns_theta_min 1.49
_diffrn_standards_number 0
_exptl_absorpt_coefficient_mu 1.244
_exptl_absorpt_correction_T_max 0.872
_exptl_absorpt_correction_T_min 0.710
_exptl_absorpt_correction_type multi-scan
_exptl_absorpt_process_details 'SADABS; Sheldrick, 1997'
_exptl_crystal_colour yellow
_exptl_crystal_density_diffrn 1.436
_exptl_crystal_density_method 'not measured'
_exptl_crystal_description block
_exptl_crystal_F_000 1872
_exptl_crystal_size_max 0.34
_exptl_crystal_size_mid 0.17
_exptl_crystal_size_min 0.11
_refine_diff_density_max 0.458
_refine_diff_density_min -0.351
_refine_diff_density_rms 0.066
_refine_ls_extinction_method none
_refine_ls_goodness_of_fit_ref 1.025
_refine_ls_hydrogen_treatment constr
_refine_ls_matrix_type full
_refine_ls_number_parameters 492
_refine_ls_number_reflns 10092
_refine_ls_number_restraints 0
_refine_ls_restrained_S_all 1.025
_refine_ls_R_factor_all 0.0323
_refine_ls_R_factor_gt 0.0241
_refine_ls_shift/su_max 0.025
_refine_ls_shift/su_mean 0.000
_refine_ls_structure_factor_coef Fsqd
_refine_ls_weighting_details 'calc w=1/[\s^2^(Fo^2^)+(0.0269P)^2^+2.6190P] where P=(Fo^2^+2Fc^2^)/3'
_refine_ls_weighting_scheme calc
_refine_ls_wR_factor_gt 0.0563
_refine_ls_wR_factor_ref 0.0601
_reflns_number_gt 8741
_reflns_number_total 10092
_reflns_threshold_expression >2sigma(I)
_cod_data_source_file om201239a_si_002.cif
_cod_data_source_block shelxl
_cod_depositor_comments
;
The following automatic conversions were performed:

'_symmetry_cell_setting' value 'Monoclinic' changed to 'monoclinic'
according to /home/saulius/struct/CIF-dictionaries/cif_core.dic
dictionary named 'cif_core.dic' version 2.4.1 from 2010-06-29.

Automatic conversion script
Id: cif_fix_values 1715 2011-07-08 13:25:40Z adriana 
;
_cod_original_sg_symbol_H-M P21/n
_cod_database_code 4077992

loop_
_symmetry_equiv_pos_as_xyz
'x, y, z'
'-x+1/2, y+1/2, -z+1/2'
'-x, -y, -z'
'x-1/2, -y-1/2, z-1/2'

loop_
_atom_site_label
_atom_site_type_symbol
_atom_site_fract_x
_atom_site_fract_y
_atom_site_fract_z
_atom_site_U_iso_or_equiv
_atom_site_adp_type
_atom_site_occupancy
_atom_site_symmetry_multiplicity
_atom_site_calc_flag
_atom_site_refinement_flags
C1 C 1.03371(17) 0.22513(10) 0.20806(7) 0.0169(3) Uani 1 1 d .
C2 C 0.95633(17) 0.37553(10) 0.21459(7) 0.0170(3) Uani 1 1 d .
O1 O 1.10557(13) 0.19343(9) 0.18558(5) 0.0253(3) Uani 1 1 d .
O2 O 0.98789(13) 0.43397(8) 0.19742(6) 0.0247(3) Uani 1 1 d .
C3 C 0.72901(17) 0.21661(10) 0.30943(7) 0.0144(3) Uani 1 1 d .
C4 C 0.63727(19) 0.10233(10) 0.35004(7) 0.0200(4) Uani 1 1 d .
H4A H 0.6830 0.0717 0.3259 0.024 Uiso 1 1 calc R
H4B H 0.5499 0.0832 0.3437 0.024 Uiso 1 1 calc R
C5 C 0.6981(2) 0.08811(12) 0.41138(8) 0.0309(5) Uani 1 1 d .
H5A H 0.7823 0.1105 0.4187 0.046 Uiso 1 1 calc R
H5B H 0.7031 0.0319 0.4187 0.046 Uiso 1 1 calc R
H5C H 0.6473 0.1129 0.4356 0.046 Uiso 1 1 calc R
C6 C 0.53113(18) 0.23730(11) 0.34398(8) 0.0217(4) Uani 1 1 d .
H6A H 0.4580 0.2038 0.3460 0.026 Uiso 1 1 calc R
H6B H 0.5073 0.2732 0.3121 0.026 Uiso 1 1 calc R
C7 C 0.5626(2) 0.28602(12) 0.39788(8) 0.0307(5) Uani 1 1 d .
H7A H 0.5811 0.2509 0.4299 0.046 Uiso 1 1 calc R
H7B H 0.4910 0.3191 0.4014 0.046 Uiso 1 1 calc R
H7C H 0.6356 0.3189 0.3965 0.046 Uiso 1 1 calc R
C8 C 1.21041(17) 0.36962(10) 0.32541(7) 0.0152(3) Uani 1 1 d .
C9 C 1.25961(18) 0.42300(11) 0.36864(7) 0.0191(4) Uani 1 1 d .
H9 H 1.2214 0.4265 0.4004 0.023 Uiso 1 1 calc R
C10 C 1.36414(18) 0.47100(11) 0.36534(8) 0.0221(4) Uani 1 1 d .
H10 H 1.3933 0.5067 0.3945 0.027 Uiso 1 1 calc R
C11 C 1.42593(18) 0.46668(10) 0.31926(8) 0.0201(4) Uani 1 1 d .
C12 C 1.5463(2) 0.51308(12) 0.31791(9) 0.0281(4) Uani 1 1 d .
H12A H 1.5524 0.5566 0.3442 0.042 Uiso 1 1 calc R
H12B H 1.5444 0.5334 0.2804 0.042 Uiso 1 1 calc R
H12C H 1.6189 0.4788 0.3283 0.042 Uiso 1 1 calc R
C13 C 1.37598(18) 0.41499(11) 0.27530(7) 0.0208(4) Uani 1 1 d .
H13 H 1.4141 0.4119 0.2435 0.025 Uiso 1 1 calc R
C14 C 1.27018(17) 0.36813(10) 0.27822(7) 0.0187(4) Uani 1 1 d .
H14 H 1.2381 0.3348 0.2480 0.022 Uiso 1 1 calc R
C15 C 0.99785(17) 0.32278(10) 0.39668(7) 0.0156(3) Uani 1 1 d .
C16 C 0.96019(18) 0.26538(10) 0.43234(7) 0.0186(4) Uani 1 1 d .
H16 H 0.9754 0.2119 0.4261 0.022 Uiso 1 1 calc R
C17 C 0.90033(18) 0.28663(11) 0.47706(7) 0.0206(4) Uani 1 1 d .
H17 H 0.8754 0.2470 0.4998 0.025 Uiso 1 1 calc R
C18 C 0.87717(18) 0.36580(11) 0.48845(7) 0.0213(4) Uani 1 1 d .
C19 C 0.8144(2) 0.38850(13) 0.53767(9) 0.0329(5) Uani 1 1 d .
H19A H 0.8601 0.4320 0.5580 0.049 Uiso 1 1 calc R
H19B H 0.8155 0.3437 0.5626 0.049 Uiso 1 1 calc R
H19C H 0.7277 0.4042 0.5237 0.049 Uiso 1 1 calc R
C20 C 0.91334(19) 0.42335(11) 0.45264(7) 0.0218(4) Uani 1 1 d .
H20 H 0.8982 0.4768 0.4590 0.026 Uiso 1 1 calc R
C21 C 0.97153(18) 0.40218(10) 0.40767(7) 0.0189(4) Uani 1 1 d .
H21 H 0.9936 0.4419 0.3842 0.023 Uiso 1 1 calc R
C22 C 1.17230(17) 0.19398(10) 0.35770(7) 0.0152(3) Uani 1 1 d .
C23 C 1.24116(18) 0.19130(11) 0.41342(7) 0.0202(4) Uani 1 1 d .
H23 H 1.2412 0.2357 0.4366 0.024 Uiso 1 1 calc R
C24 C 1.30938(18) 0.12397(11) 0.43480(7) 0.0223(4) Uani 1 1 d .
H24 H 1.3527 0.1238 0.4721 0.027 Uiso 1 1 calc R
C25 C 1.31389(18) 0.05666(11) 0.40118(7) 0.0198(4) Uani 1 1 d .
C26 C 1.3826(2) -0.01820(12) 0.42473(8) 0.0286(4) Uani 1 1 d .
H26A H 1.3556 -0.0620 0.3997 0.043 Uiso 1 1 calc R
H26B H 1.3630 -0.0294 0.4614 0.043 Uiso 1 1 calc R
H26C H 1.4730 -0.0108 0.4281 0.043 Uiso 1 1 calc R
C27 C 1.24949(18) 0.05979(11) 0.34544(7) 0.0199(4) Uani 1 1 d .
H27 H 1.2530 0.0164 0.3217 0.024 Uiso 1 1 calc R
C28 C 1.17963(17) 0.12693(10) 0.32443(7) 0.0181(3) Uani 1 1 d .
H28 H 1.1366 0.1269 0.2870 0.022 Uiso 1 1 calc R
C29 C 0.65453(17) 0.34340(10) 0.12787(7) 0.0172(3) Uani 1 1 d .
C30 C 0.63535(18) 0.40917(11) 0.16078(7) 0.0202(4) Uani 1 1 d .
H30 H 0.6767 0.4117 0.1984 0.024 Uiso 1 1 calc R
C31 C 0.55516(19) 0.47091(11) 0.13802(8) 0.0232(4) Uani 1 1 d .
H31 H 0.5420 0.5139 0.1606 0.028 Uiso 1 1 calc R
C32 C 0.4949(2) 0.46864(11) 0.08200(8) 0.0259(4) Uani 1 1 d .
H32 H 0.4399 0.5095 0.0671 0.031 Uiso 1 1 calc R
C33 C 0.5169(2) 0.40531(12) 0.04806(8) 0.0310(5) Uani 1 1 d .
H33 H 0.4788 0.4046 0.0100 0.037 Uiso 1 1 calc R
C34 C 0.5959(2) 0.34280(12) 0.07078(8) 0.0266(4) Uani 1 1 d .
H34 H 0.6098 0.3003 0.0478 0.032 Uiso 1 1 calc R
C35 C 0.79669(17) 0.21124(10) 0.09873(7) 0.0158(3) Uani 1 1 d .
C36 C 0.90497(18) 0.24391(11) 0.08295(7) 0.0204(4) Uani 1 1 d .
H36 H 0.9426 0.2888 0.1017 0.024 Uiso 1 1 calc R
C37 C 0.9574(2) 0.21038(12) 0.03974(8) 0.0258(4) Uani 1 1 d .
H37 H 1.0299 0.2326 0.0297 0.031 Uiso 1 1 calc R
C38 C 0.9017(2) 0.14376(12) 0.01154(8) 0.0289(4) Uani 1 1 d .
H38 H 0.9382 0.1202 -0.0167 0.035 Uiso 1 1 calc R
C39 C 0.7920(2) 0.11248(12) 0.02533(8) 0.0308(5) Uani 1 1 d .
H39 H 0.7535 0.0685 0.0057 0.037 Uiso 1 1 calc R
C40 C 0.7382(2) 0.14614(11) 0.06836(7) 0.0232(4) Uani 1 1 d .
H40 H 0.6632 0.1252 0.0769 0.028 Uiso 1 1 calc R
C41 C 0.61361(17) 0.19062(11) 0.17339(7) 0.0169(3) Uani 1 1 d .
C42 C 0.49794(19) 0.22127(12) 0.18228(8) 0.0256(4) Uani 1 1 d .
H42 H 0.4803 0.2752 0.1763 0.031 Uiso 1 1 calc R
C43 C 0.4083(2) 0.17186(15) 0.20014(9) 0.0355(5) Uani 1 1 d .
H43 H 0.3315 0.1931 0.2063 0.043 Uiso 1 1 calc R
C44 C 0.4323(2) 0.09172(14) 0.20879(8) 0.0342(5) Uani 1 1 d .
H44 H 0.3716 0.0589 0.2203 0.041 Uiso 1 1 calc R
C45 C 0.5473(2) 0.06030(12) 0.20016(7) 0.0267(4) Uani 1 1 d .
H45 H 0.5639 0.0062 0.2056 0.032 Uiso 1 1 calc R
C46 C 0.63755(18) 0.10973(11) 0.18344(7) 0.0196(4) Uani 1 1 d .
H46 H 0.7156 0.0886 0.1788 0.024 Uiso 1 1 calc R
N N 0.63745(14) 0.18663(9) 0.33374(6) 0.0161(3) Uani 1 1 d .
P P 0.74106(4) 0.25552(3) 0.159424(17) 0.01339(9) Uani 1 1 d .
S1 S 0.85135(4) 0.16087(2) 0.292023(17) 0.01432(8) Uani 1 1 d .
S2 S 0.73746(4) 0.31499(2) 0.290687(17) 0.01489(8) Uani 1 1 d .
Ge Ge 1.073791(17) 0.291622(10) 0.331110(7) 0.01295(5) Uani 1 1 d .
Ru Ru 0.910562(13) 0.275967(8) 0.241552(5) 0.01166(4) Uani 1 1 d .

loop_
_atom_site_aniso_label
_atom_site_aniso_U_11
_atom_site_aniso_U_22
_atom_site_aniso_U_33
_atom_site_aniso_U_23
_atom_site_aniso_U_13
_atom_site_aniso_U_12
C1 0.0131(9) 0.0215(8) 0.0146(8) 0.0004(6) -0.0011(6) -0.0018(7)
C2 0.0138(9) 0.0210(9) 0.0158(8) -0.0024(6) 0.0021(6) 0.0026(7)
O1 0.0163(7) 0.0374(8) 0.0225(6) -0.0043(6) 0.0042(5) 0.0070(6)
O2 0.0279(8) 0.0190(6) 0.0282(7) 0.0050(5) 0.0074(6) -0.0021(6)
C3 0.0127(9) 0.0167(8) 0.0130(7) -0.0013(6) 0.0000(6) 0.0008(7)
C4 0.0194(10) 0.0186(8) 0.0233(9) 0.0009(7) 0.0071(7) -0.0032(7)
C5 0.0388(14) 0.0262(10) 0.0267(10) 0.0068(8) 0.0032(9) 0.0004(9)
C6 0.0146(10) 0.0263(9) 0.0261(9) 0.0026(7) 0.0083(7) 0.0051(7)
C7 0.0354(13) 0.0339(11) 0.0250(10) -0.0004(8) 0.0113(9) 0.0131(9)
C8 0.0118(9) 0.0159(8) 0.0171(8) 0.0028(6) 0.0002(6) 0.0005(6)
C9 0.0180(10) 0.0223(9) 0.0168(8) -0.0010(7) 0.0024(7) -0.0019(7)
C10 0.0204(10) 0.0192(9) 0.0252(9) -0.0028(7) -0.0003(7) -0.0039(7)
C11 0.0144(10) 0.0163(8) 0.0284(9) 0.0063(7) 0.0011(7) -0.0007(7)
C12 0.0199(11) 0.0225(10) 0.0423(11) 0.0033(8) 0.0071(8) -0.0054(8)
C13 0.0188(10) 0.0241(9) 0.0209(8) 0.0040(7) 0.0073(7) -0.0006(7)
C14 0.0159(10) 0.0210(9) 0.0186(8) -0.0013(6) 0.0016(7) -0.0009(7)
C15 0.0117(9) 0.0197(8) 0.0145(7) -0.0011(6) 0.0000(6) -0.0003(7)
C16 0.0186(10) 0.0174(8) 0.0194(8) -0.0003(6) 0.0023(7) 0.0002(7)
C17 0.0212(10) 0.0234(9) 0.0179(8) 0.0034(7) 0.0057(7) -0.0002(7)
C18 0.0196(10) 0.0270(9) 0.0176(8) -0.0020(7) 0.0044(7) 0.0014(8)
C19 0.0401(14) 0.0337(11) 0.0297(10) -0.0027(8) 0.0186(9) 0.0032(10)
C20 0.0240(11) 0.0190(9) 0.0228(9) -0.0018(7) 0.0050(7) 0.0038(7)
C21 0.0190(10) 0.0192(8) 0.0182(8) 0.0027(6) 0.0026(7) 0.0004(7)
C22 0.0107(9) 0.0174(8) 0.0172(8) 0.0012(6) 0.0017(6) -0.0012(7)
C23 0.0179(10) 0.0217(9) 0.0198(8) -0.0035(7) 0.0006(7) -0.0007(7)
C24 0.0192(10) 0.0276(9) 0.0176(8) 0.0017(7) -0.0027(7) 0.0024(8)
C25 0.0146(10) 0.0210(9) 0.0233(9) 0.0037(7) 0.0026(7) 0.0018(7)
C26 0.0302(12) 0.0255(10) 0.0286(10) 0.0059(8) 0.0018(8) 0.0075(9)
C27 0.0194(10) 0.0186(8) 0.0214(8) -0.0028(7) 0.0030(7) -0.0013(7)
C28 0.0149(9) 0.0210(9) 0.0174(8) -0.0002(6) 0.0006(6) -0.0008(7)
C29 0.0129(9) 0.0178(8) 0.0197(8) 0.0008(6) -0.0003(6) 0.0019(7)
C30 0.0195(10) 0.0206(9) 0.0188(8) -0.0013(7) -0.0007(7) 0.0003(7)
C31 0.0221(11) 0.0173(8) 0.0294(9) -0.0017(7) 0.0029(8) 0.0029(7)
C32 0.0215(11) 0.0215(9) 0.0317(10) 0.0044(8) -0.0029(8) 0.0057(8)
C33 0.0337(13) 0.0292(10) 0.0243(9) 0.0013(8) -0.0096(8) 0.0081(9)
C34 0.0301(12) 0.0242(9) 0.0217(9) -0.0041(7) -0.0052(8) 0.0080(8)
C35 0.0157(9) 0.0184(8) 0.0132(7) 0.0010(6) 0.0020(6) 0.0037(7)
C36 0.0188(10) 0.0263(9) 0.0154(8) 0.0006(7) 0.0013(7) -0.0026(8)
C37 0.0194(11) 0.0399(11) 0.0190(9) 0.0028(8) 0.0061(7) -0.0002(8)
C38 0.0385(13) 0.0320(10) 0.0192(9) -0.0015(8) 0.0127(8) 0.0046(9)
C39 0.0498(15) 0.0251(10) 0.0203(9) -0.0062(7) 0.0134(9) -0.0074(9)
C40 0.0289(11) 0.0244(9) 0.0174(8) -0.0016(7) 0.0067(7) -0.0063(8)
C41 0.0137(9) 0.0226(8) 0.0137(7) -0.0033(6) 0.0012(6) -0.0034(7)
C42 0.0153(10) 0.0317(10) 0.0293(10) -0.0053(8) 0.0033(7) -0.0001(8)
C43 0.0142(11) 0.0555(14) 0.0384(12) -0.0093(10) 0.0090(9) -0.0064(10)
C44 0.0280(12) 0.0504(14) 0.0252(10) -0.0066(9) 0.0074(8) -0.0226(10)
C45 0.0347(12) 0.0282(10) 0.0171(8) -0.0041(7) 0.0043(8) -0.0127(9)
C46 0.0206(10) 0.0234(9) 0.0148(8) -0.0032(7) 0.0034(7) -0.0012(7)
N 0.0121(8) 0.0190(7) 0.0180(7) 0.0008(5) 0.0046(6) 0.0012(6)
P 0.0106(2) 0.0153(2) 0.01377(19) -0.00113(15) 0.00087(15) 0.00140(16)
S1 0.0119(2) 0.01438(19) 0.01705(19) 0.00052(14) 0.00348(15) 0.00117(15)
S2 0.0137(2) 0.01492(19) 0.01647(18) -0.00012(15) 0.00402(15) 0.00206(16)
Ge 0.01122(10) 0.01468(9) 0.01253(8) -0.00030(6) 0.00111(6) -0.00080(7)
Ru 0.00932(7) 0.01338(7) 0.01209(6) -0.00019(4) 0.00151(5) 0.00033(5)

loop_
_atom_type_symbol
_atom_type_description
_atom_type_scat_dispersion_real
_atom_type_scat_dispersion_imag
_atom_type_scat_source
C C 0.0033 0.0016 'International Tables Vol C Tables 4.2.6.8 and 6.1.1.4'
H H 0.0000 0.0000 'International Tables Vol C Tables 4.2.6.8 and 6.1.1.4'
N N 0.0061 0.0033 'International Tables Vol C Tables 4.2.6.8 and 6.1.1.4'
O O 0.0106 0.0060 'International Tables Vol C Tables 4.2.6.8 and 6.1.1.4'
P P 0.1023 0.0942 'International Tables Vol C Tables 4.2.6.8 and 6.1.1.4'
S S 0.1246 0.1234 'International Tables Vol C Tables 4.2.6.8 and 6.1.1.4'
Ge Ge 0.1547 1.8001 'International Tables Vol C Tables 4.2.6.8 and 6.1.1.4'
Ru Ru -1.2594 0.8363 'International Tables Vol C Tables 4.2.6.8 and 6.1.1.4'

loop_
_geom_angle_atom_site_label_1
_geom_angle_atom_site_label_2
_geom_angle_atom_site_label_3
_geom_angle
O1 C1 Ru 177.22(15)
O2 C2 Ru 177.10(15)
N C3 S1 123.65(13)
N C3 S2 123.96(13)
S1 C3 S2 112.38(10)
N C4 C5 112.95(15)
N C4 H4A 109.0
C5 C4 H4A 109.0
N C4 H4B 109.0
C5 C4 H4B 109.0
H4A C4 H4B 107.8
C4 C5 H5A 109.5
C4 C5 H5B 109.5
H5A C5 H5B 109.5
C4 C5 H5C 109.5
H5A C5 H5C 109.5
H5B C5 H5C 109.5
N C6 C7 113.48(16)
N C6 H6A 108.9
C7 C6 H6A 108.9
N C6 H6B 108.9
C7 C6 H6B 108.9
H6A C6 H6B 107.7
C6 C7 H7A 109.5
C6 C7 H7B 109.5
H7A C7 H7B 109.5
C6 C7 H7C 109.5
H7A C7 H7C 109.5
H7B C7 H7C 109.5
C9 C8 C14 116.64(16)
C9 C8 Ge 123.49(12)
C14 C8 Ge 119.64(13)
C10 C9 C8 121.62(16)
C10 C9 H9 119.2
C8 C9 H9 119.2
C9 C10 C11 121.20(17)
C9 C10 H10 119.4
C11 C10 H10 119.4
C10 C11 C13 117.68(17)
C10 C11 C12 121.39(17)
C13 C11 C12 120.87(17)
C11 C12 H12A 109.5
C11 C12 H12B 109.5
H12A C12 H12B 109.5
C11 C12 H12C 109.5
H12A C12 H12C 109.5
H12B C12 H12C 109.5
C14 C13 C11 120.98(16)
C14 C13 H13 119.5
C11 C13 H13 119.5
C13 C14 C8 121.80(16)
C13 C14 H14 119.1
C8 C14 H14 119.1
C16 C15 C21 116.86(15)
C16 C15 Ge 120.95(13)
C21 C15 Ge 122.07(12)
C17 C16 C15 121.37(16)
C17 C16 H16 119.3
C15 C16 H16 119.3
C18 C17 C16 121.36(16)
C18 C17 H17 119.3
C16 C17 H17 119.3
C17 C18 C20 117.53(16)
C17 C18 C19 121.08(17)
C20 C18 C19 121.38(17)
C18 C19 H19A 109.5
C18 C19 H19B 109.5
H19A C19 H19B 109.5
C18 C19 H19C 109.5
H19A C19 H19C 109.5
H19B C19 H19C 109.5
C21 C20 C18 121.13(17)
C21 C20 H20 119.4
C18 C20 H20 119.4
C20 C21 C15 121.72(16)
C20 C21 H21 119.1
C15 C21 H21 119.1
C28 C22 C23 116.55(16)
C28 C22 Ge 124.41(13)
C23 C22 Ge 119.03(13)
C24 C23 C22 121.61(16)
C24 C23 H23 119.2
C22 C23 H23 119.2
C23 C24 C25 121.10(16)
C23 C24 H24 119.4
C25 C24 H24 119.4
C27 C25 C24 117.63(17)
C27 C25 C26 120.78(16)
C24 C25 C26 121.56(16)
C25 C26 H26A 109.5
C25 C26 H26B 109.5
H26A C26 H26B 109.5
C25 C26 H26C 109.5
H26A C26 H26C 109.5
H26B C26 H26C 109.5
C25 C27 C28 121.07(16)
C25 C27 H27 119.5
C28 C27 H27 119.5
C22 C28 C27 121.97(16)
C22 C28 H28 119.0
C27 C28 H28 119.0
C30 C29 C34 118.41(17)
C30 C29 P 121.28(13)
C34 C29 P 120.05(13)
C31 C30 C29 120.75(17)
C31 C30 H30 119.6
C29 C30 H30 119.6
C32 C31 C30 120.31(17)
C32 C31 H31 119.8
C30 C31 H31 119.8
C31 C32 C33 119.73(18)
C31 C32 H32 120.1
C33 C32 H32 120.1
C32 C33 C34 120.22(18)
C32 C33 H33 119.9
C34 C33 H33 119.9
C33 C34 C29 120.51(18)
C33 C34 H34 119.7
C29 C34 H34 119.7
C36 C35 C40 118.63(16)
C36 C35 P 117.63(13)
C40 C35 P 123.73(14)
C37 C36 C35 120.86(17)
C37 C36 H36 119.6
C35 C36 H36 119.6
C38 C37 C36 119.96(18)
C38 C37 H37 120.0
C36 C37 H37 120.0
C39 C38 C37 119.82(18)
C39 C38 H38 120.1
C37 C38 H38 120.1
C38 C39 C40 120.56(18)
C38 C39 H39 119.7
C40 C39 H39 119.7
C39 C40 C35 120.07(18)
C39 C40 H40 120.0
C35 C40 H40 120.0
C42 C41 C46 118.27(17)
C42 C41 P 121.38(14)
C46 C41 P 119.71(14)
C41 C42 C43 120.42(19)
C41 C42 H42 119.8
C43 C42 H42 119.8
C44 C43 C42 120.7(2)
C44 C43 H43 119.7
C42 C43 H43 119.7
C43 C44 C45 119.58(19)
C43 C44 H44 120.2
C45 C44 H44 120.2
C46 C45 C44 119.79(19)
C46 C45 H45 120.1
C44 C45 H45 120.1
C45 C46 C41 121.25(18)
C45 C46 H46 119.4
C41 C46 H46 119.4
C3 N C4 121.37(15)
C3 N C6 120.40(15)
C4 N C6 118.22(14)
C41 P C29 102.86(8)
C41 P C35 105.45(8)
C29 P C35 102.15(8)
C41 P Ru 113.68(6)
C29 P Ru 117.59(6)
C35 P Ru 113.60(6)
C3 S1 Ru 88.12(6)
C3 S2 Ru 87.13(6)
C15 Ge C8 107.20(7)
C15 Ge C22 103.47(7)
C8 Ge C22 102.45(7)
C15 Ge Ru 112.91(5)
C8 Ge Ru 114.25(5)
C22 Ge Ru 115.42(5)
C1 Ru C2 90.57(7)
C1 Ru S1 96.88(5)
C2 Ru S1 169.65(5)
C1 Ru P 93.56(5)
C2 Ru P 92.69(5)
S1 Ru P 93.996(15)
C1 Ru S2 168.25(5)
C2 Ru S2 101.15(5)
S1 Ru S2 71.597(14)
P Ru S2 85.176(15)
C1 Ru Ge 89.18(5)
C2 Ru Ge 91.09(5)
S1 Ru Ge 81.886(11)
P Ru Ge 175.308(12)
S2 Ru Ge 91.365(11)

loop_
_geom_bond_atom_site_label_1
_geom_bond_atom_site_label_2
_geom_bond_distance
C1 O1 1.146(2)
C1 Ru 1.8680(18)
C2 O2 1.139(2)
C2 Ru 1.8888(18)
C3 N 1.326(2)
C3 S1 1.7184(17)
C3 S2 1.7185(17)
C4 N 1.468(2)
C4 C5 1.515(3)
C4 H4A 0.9700
C4 H4B 0.9700
C5 H5A 0.9600
C5 H5B 0.9600
C5 H5C 0.9600
C6 N 1.474(2)
C6 C7 1.516(3)
C6 H6A 0.9700
C6 H6B 0.9700
C7 H7A 0.9600
C7 H7B 0.9600
C7 H7C 0.9600
C8 C9 1.398(2)
C8 C14 1.399(2)
C8 Ge 1.9820(17)
C9 C10 1.389(3)
C9 H9 0.9300
C10 C11 1.390(3)
C10 H10 0.9300
C11 C13 1.394(3)
C11 C12 1.507(3)
C12 H12A 0.9600
C12 H12B 0.9600
C12 H12C 0.9600
C13 C14 1.388(3)
C13 H13 0.9300
C14 H14 0.9300
C15 C16 1.396(2)
C15 C21 1.397(2)
C15 Ge 1.9698(16)
C16 C17 1.393(2)
C16 H16 0.9300
C17 C18 1.388(3)
C17 H17 0.9300
C18 C20 1.395(3)
C18 C19 1.511(2)
C19 H19A 0.9600
C19 H19B 0.9600
C19 H19C 0.9600
C20 C21 1.387(2)
C20 H20 0.9300
C21 H21 0.9300
C22 C28 1.391(2)
C22 C23 1.403(2)
C22 Ge 1.9874(17)
C23 C24 1.390(3)
C23 H23 0.9300
C24 C25 1.395(3)
C24 H24 0.9300
C25 C27 1.388(2)
C25 C26 1.511(3)
C26 H26A 0.9600
C26 H26B 0.9600
C26 H26C 0.9600
C27 C28 1.393(2)
C27 H27 0.9300
C28 H28 0.9300
C29 C30 1.395(2)
C29 C34 1.398(2)
C29 P 1.8285(18)
C30 C31 1.390(3)
C30 H30 0.9300
C31 C32 1.380(3)
C31 H31 0.9300
C32 C33 1.386(3)
C32 H32 0.9300
C33 C34 1.392(3)
C33 H33 0.9300
C34 H34 0.9300
C35 C36 1.392(2)
C35 C40 1.395(2)
C35 P 1.8300(17)
C36 C37 1.386(3)
C36 H36 0.9300
C37 C38 1.383(3)
C37 H37 0.9300
C38 C39 1.377(3)
C38 H38 0.9300
C39 C40 1.391(3)
C39 H39 0.9300
C40 H40 0.9300
C41 C42 1.389(3)
C41 C46 1.394(3)
C41 P 1.8205(18)
C42 C43 1.391(3)
C42 H42 0.9300
C43 C44 1.378(3)
C43 H43 0.9300
C44 C45 1.385(3)
C44 H44 0.9300
C45 C46 1.385(3)
C45 H45 0.9300
C46 H46 0.9300
P Ru 2.4409(4)
S1 Ru 2.4257(4)
S2 Ru 2.4560(4)
Ge Ru 2.5183(2)
